data_1512289
loop_
_publ_author_name
'Hou, Hui-Lei'
'Li, Zong-Jun'
'Li, Shu-Hui'
'Chen, Si'
'Gao, Xiang'

_publ_section_title
;
 Hydroxide-Initiated Conversion of Aromatic Nitriles to Imidazolines:
 Fullerenes vs TCNE
;
_journal_issue 18
_journal_name_full 'Organic Letters'
_journal_page_first 4646
_journal_paper_doi 10.1021/ol401834j
_journal_volume 15
_journal_year 2013
_chemical_formula_moiety 'C84 H10 N2 O, 0.5(C6 H14), C S2'
_chemical_formula_sum 'C88 H17 N2 O S2'
_chemical_formula_weight 1182.16
_chemical_name_systematic
; 
 ? 
;
_space_group_IT_number 14
_symmetry_cell_setting monoclinic
_symmetry_space_group_name_Hall '-P 2yn'
_symmetry_space_group_name_H-M 'P 1 21/n 1'
_atom_sites_solution_hydrogens geom
_atom_sites_solution_primary direct
_atom_sites_solution_secondary difmap
_audit_creation_method SHELXL-97
_cell_angle_alpha 90.00
_cell_angle_beta 97.8910(10)
_cell_angle_gamma 90.00
_cell_formula_units_Z 4
_cell_length_a 17.8362(7)
_cell_length_b 10.8377(5)
_cell_length_c 24.6817(11)
_cell_measurement_reflns_used 9341
_cell_measurement_temperature 191(2)
_cell_measurement_theta_max 26.06
_cell_measurement_theta_min 2.06
_cell_volume 4725.9(4)
_computing_cell_refinement 'Bruker SMART'
_computing_data_collection 'Bruker SMART'
_computing_data_reduction 'Bruker SMART'
_computing_molecular_graphics 'Bruker SHELXTL'
_computing_publication_material 'Bruker SHELXTL'
_computing_structure_refinement 'SHELXL-97 (Sheldrick, 1997)'
_computing_structure_solution 'SHELXS-97 (Sheldrick, 1990)'
_diffrn_ambient_temperature 191(2)
_diffrn_measured_fraction_theta_full 0.999
_diffrn_measured_fraction_theta_max 0.999
_diffrn_measurement_device_type 'Bruker APEXII CCD'
_diffrn_radiation_monochromator graphite
_diffrn_radiation_source 'fine-focus sealed tube'
_diffrn_radiation_type MoK\a
_diffrn_radiation_wavelength 0.71073
_diffrn_reflns_av_R_equivalents 0.0343
_diffrn_reflns_av_sigmaI/netI 0.0436
_diffrn_reflns_limit_h_max 10
_diffrn_reflns_limit_h_min -22
_diffrn_reflns_limit_k_max 13
_diffrn_reflns_limit_k_min -13
_diffrn_reflns_limit_l_max 30
_diffrn_reflns_limit_l_min -30
_diffrn_reflns_number 25534
_diffrn_reflns_theta_full 26.06
_diffrn_reflns_theta_max 26.06
_diffrn_reflns_theta_min 2.06
_exptl_absorpt_coefficient_mu 0.183
_exptl_absorpt_correction_T_max 0.9609
_exptl_absorpt_correction_T_min 0.9506
_exptl_absorpt_correction_type multi-scan
_exptl_absorpt_process_details SADABS
_exptl_crystal_colour black
_exptl_crystal_density_diffrn 1.662
_exptl_crystal_density_method 'not measured'
_exptl_crystal_description block
_exptl_crystal_F_000 2396
_exptl_crystal_size_max 0.28
_exptl_crystal_size_mid 0.25
_exptl_crystal_size_min 0.22
_refine_diff_density_max 1.848
_refine_diff_density_min -0.737
_refine_diff_density_rms 0.086
_refine_ls_extinction_method none
_refine_ls_goodness_of_fit_ref 1.056
_refine_ls_hydrogen_treatment constr
_refine_ls_matrix_type full
_refine_ls_number_parameters 839
_refine_ls_number_reflns 9341
_refine_ls_number_restraints 19
_refine_ls_restrained_S_all 1.070
_refine_ls_R_factor_all 0.1030
_refine_ls_R_factor_gt 0.0754
_refine_ls_shift/su_max 0.001
_refine_ls_shift/su_mean 0.000
_refine_ls_structure_factor_coef Fsqd
_refine_ls_weighting_details 'calc w=1/[\s^2^(Fo^2^)+(0.1226P)^2^+7.4287P] where P=(Fo^2^+2Fc^2^)/3'
_refine_ls_weighting_scheme calc
_refine_ls_wR_factor_gt 0.2091
_refine_ls_wR_factor_ref 0.2349
_reflns_number_gt 6575
_reflns_number_total 9341
_reflns_threshold_expression >2sigma(I)
_cod_data_source_file ol401834j_si_003.cif
_cod_data_source_block 1
_cod_depositor_comments
;
The following automatic conversions were performed:

'_symmetry_cell_setting' value 'Monoclinic' changed to 'monoclinic'
according to /home/saulius/struct/CIF-dictionaries/cif_core.dic
dictionary named 'cif_core.dic' version 2.4.2 from 2011-04-26.

Automatic conversion script
Id: cif_fix_values 1891 2012-01-12 08:04:46Z andrius 
;
_cod_original_sg_symbol_H-M 'P 21/n'
_cod_database_code 1512289

loop_
_symmetry_equiv_pos_as_xyz
'x, y, z'
'-x+1/2, y+1/2, -z+1/2'
'-x, -y, -z'
'x-1/2, -y-1/2, z-1/2'

loop_
_atom_site_label
_atom_site_type_symbol
_atom_site_fract_x
_atom_site_fract_y
_atom_site_fract_z
_atom_site_U_iso_or_equiv
_atom_site_adp_type
_atom_site_occupancy
_atom_site_symmetry_multiplicity
_atom_site_calc_flag
_atom_site_refinement_flags
O1 O 0.71879(15) 0.6335(3) 0.07080(13) 0.0462(8) Uani 1 1 d .
N1 N 0.83025(16) 0.7264(3) 0.06376(12) 0.0285(7) Uani 1 1 d .
N2 N 0.95038(17) 0.7903(3) 0.05778(12) 0.0296(7) Uani 1 1 d .
C1 C 0.87567(19) 0.6384(3) 0.10141(14) 0.0268(7) Uani 1 1 d .
C2 C 0.9592(2) 0.6898(3) 0.09869(14) 0.0272(7) Uani 1 1 d .
C3 C 1.0009(2) 0.7346(3) 0.15346(15) 0.0301(8) Uani 1 1 d .
C4 C 0.9668(2) 0.7473(3) 0.19952(15) 0.0314(8) Uani 1 1 d .
C5 C 0.8907(2) 0.6982(3) 0.20171(15) 0.0306(8) Uani 1 1 d .
C6 C 0.85198(19) 0.6378(3) 0.15855(15) 0.0271(7) Uani 1 1 d .
C7 C 0.81215(19) 0.5270(3) 0.16718(16) 0.0307(8) Uani 1 1 d .
C8 C 0.8212(2) 0.4430(3) 0.12372(15) 0.0312(8) Uani 1 1 d .
C9 C 0.86580(19) 0.5005(3) 0.08724(14) 0.0277(8) Uani 1 1 d .
C10 C 0.9190(2) 0.4329(3) 0.06585(14) 0.0282(8) Uani 1 1 d .
C11 C 0.9953(2) 0.4816(3) 0.06350(14) 0.0299(8) Uani 1 1 d .
C12 C 1.0156(2) 0.5960(3) 0.08321(14) 0.0291(8) Uani 1 1 d .
C13 C 1.0882(2) 0.6141(4) 0.11564(15) 0.0320(8) Uani 1 1 d .
C14 C 1.0786(2) 0.6994(3) 0.15888(16) 0.0320(8) Uani 1 1 d .
C15 C 1.1210(2) 0.6845(3) 0.21019(16) 0.0348(9) Uani 1 1 d .
C16 C 1.0857(2) 0.7004(3) 0.25829(16) 0.0352(9) Uani 1 1 d .
C17 C 1.0095(2) 0.7301(3) 0.25294(16) 0.0351(9) Uani 1 1 d .
C18 C 0.9610(2) 0.6723(3) 0.28793(15) 0.0362(9) Uani 1 1 d .
C19 C 0.8884(2) 0.6529(3) 0.25681(16) 0.0341(9) Uani 1 1 d .
C20 C 0.8434(2) 0.5504(4) 0.26708(16) 0.0354(9) Uani 1 1 d .
C21 C 0.8038(2) 0.4846(4) 0.22030(16) 0.0356(9) Uani 1 1 d .
C22 C 0.7884(2) 0.3566(4) 0.22542(18) 0.0394(10) Uani 1 1 d .
C23 C 0.7979(2) 0.2726(4) 0.18215(17) 0.0365(9) Uani 1 1 d .
C24 C 0.8219(2) 0.3135(4) 0.13282(16) 0.0357(9) Uani 1 1 d .
C25 C 0.8765(2) 0.2395(3) 0.10841(16) 0.0348(9) Uani 1 1 d .
C26 C 0.9266(2) 0.3022(3) 0.07750(15) 0.0348(9) Uani 1 1 d .
C27 C 1.0050(2) 0.2697(4) 0.08251(15) 0.0351(9) Uani 1 1 d .
C28 C 1.0477(2) 0.3789(4) 0.07415(14) 0.0332(8) Uani 1 1 d .
C29 C 1.1180(2) 0.3969(4) 0.10401(15) 0.0350(9) Uani 1 1 d .
C30 C 1.1391(2) 0.5176(4) 0.12518(16) 0.0348(9) Uani 1 1 d .
C31 C 1.1820(2) 0.5012(4) 0.17914(17) 0.0354(9) Uani 1 1 d .
C32 C 1.1731(2) 0.5817(4) 0.22020(16) 0.0356(9) Uani 1 1 d .
C33 C 1.1696(2) 0.5365(4) 0.27529(15) 0.0341(9) Uani 1 1 d .
C34 C 1.1158(2) 0.6091(3) 0.29851(16) 0.0367(9) Uani 1 1 d .
C35 C 1.0705(2) 0.5579(4) 0.33558(15) 0.0356(9) Uani 1 1 d .
C36 C 0.9907(3) 0.5906(4) 0.33068(15) 0.0377(9) Uani 1 1 d .
C37 C 0.9387(3) 0.5043(4) 0.34735(15) 0.0397(10) Uani 1 1 d .
C38 C 0.8660(2) 0.4845(4) 0.31608(16) 0.0389(10) Uani 1 1 d .
C39 C 0.8459(2) 0.3557(4) 0.32103(17) 0.0400(10) Uani 1 1 d .
C40 C 0.8081(2) 0.2938(4) 0.27692(18) 0.0392(10) Uani 1 1 d .
C41 C 0.8291(2) 0.1689(4) 0.26550(18) 0.0410(10) Uani 1 1 d .
C42 C 0.8233(2) 0.1565(4) 0.20648(19) 0.0417(10) Uani 1 1 d .
C43 C 0.8754(2) 0.0868(3) 0.18373(17) 0.0388(10) Uani 1 1 d .
C44 C 0.9046(2) 0.1297(3) 0.13533(17) 0.0392(10) Uani 1 1 d .
C45 C 0.9827(2) 0.0975(3) 0.14042(16) 0.0381(9) Uani 1 1 d .
C46 C 1.0356(2) 0.1741(3) 0.11829(16) 0.0355(9) Uani 1 1 d .
C47 C 1.1101(2) 0.1945(4) 0.15041(16) 0.0364(9) Uani 1 1 d .
C48 C 1.1481(2) 0.3058(4) 0.14423(16) 0.0376(9) Uani 1 1 d .
C49 C 1.1879(2) 0.3697(4) 0.19038(16) 0.0357(9) Uani 1 1 d .
C50 C 1.18987(19) 0.3230(4) 0.24391(16) 0.0342(9) Uani 1 1 d .
C51 C 1.1806(2) 0.4095(4) 0.28806(16) 0.0341(9) Uani 1 1 d .
C52 C 1.1467(2) 0.3660(4) 0.33306(15) 0.0336(8) Uani 1 1 d .
C53 C 1.0929(2) 0.4387(4) 0.35663(15) 0.0356(9) Uani 1 1 d .
C54 C 1.0393(2) 0.3558(4) 0.37676(15) 0.0369(9) Uani 1 1 d .
C55 C 0.9643(3) 0.3871(4) 0.37232(15) 0.0392(10) Uani 1 1 d .
C56 C 0.9066(2) 0.2957(4) 0.35644(16) 0.0398(10) Uani 1 1 d .
C57 C 0.9269(2) 0.1748(4) 0.34575(16) 0.0382(9) Uani 1 1 d .
C58 C 0.8872(2) 0.1110(4) 0.29917(18) 0.0411(10) Uani 1 1 d .
C59 C 0.9418(2) 0.0370(3) 0.27510(17) 0.0384(9) Uani 1 1 d .
C60 C 0.9362(2) 0.0258(3) 0.21891(18) 0.0403(10) Uani 1 1 d .
C61 C 1.0023(2) 0.0340(3) 0.19170(17) 0.0379(9) Uani 1 1 d .
C62 C 1.0730(2) 0.0525(3) 0.22195(17) 0.0375(9) Uani 1 1 d .
C63 C 1.1261(2) 0.1368(4) 0.20292(16) 0.0357(9) Uani 1 1 d .
C64 C 1.1648(2) 0.1997(4) 0.24840(16) 0.0341(9) Uani 1 1 d .
C65 C 1.1358(2) 0.1563(3) 0.29656(16) 0.0328(8) Uani 1 1 d .
C66 C 1.1270(2) 0.2375(3) 0.33839(15) 0.0325(8) Uani 1 1 d .
C67 C 1.0609(2) 0.2306(4) 0.36603(15) 0.0339(8) Uani 1 1 d .
C68 C 1.0059(2) 0.1421(4) 0.35075(16) 0.0362(9) Uani 1 1 d .
C69 C 1.0151(2) 0.0564(3) 0.30715(16) 0.0355(9) Uani 1 1 d .
C70 C 1.0794(2) 0.0638(3) 0.28057(16) 0.0347(9) Uani 1 1 d .
C71 C 0.8804(2) 0.8049(3) 0.04043(14) 0.0275(7) Uani 1 1 d .
C72 C 0.85628(19) 0.8949(3) -0.00356(14) 0.0257(7) Uani 1 1 d .
C73 C 0.7985(2) 0.8703(3) -0.04613(14) 0.0274(7) Uani 1 1 d .
H73A H 0.7722 0.7939 -0.0473 0.033 Uiso 1 1 calc R
C74 C 0.7794(2) 0.9566(4) -0.08653(15) 0.0325(8) Uani 1 1 d .
H74A H 0.7398 0.9398 -0.1155 0.039 Uiso 1 1 calc R
C75 C 0.8180(2) 1.0687(4) -0.08509(16) 0.0357(9) Uani 1 1 d .
H75A H 0.8039 1.1290 -0.1126 0.043 Uiso 1 1 calc R
C76 C 0.8766(2) 1.0922(3) -0.04395(15) 0.0329(8) Uani 1 1 d .
H76A H 0.9035 1.1680 -0.0435 0.039 Uiso 1 1 calc R
C77 C 0.8964(2) 1.0054(3) -0.00309(15) 0.0302(8) Uani 1 1 d .
H77A H 0.9371 1.0213 0.0251 0.036 Uiso 1 1 calc R
C78 C 0.7513(2) 0.7265(3) 0.06000(15) 0.0311(8) Uani 1 1 d .
C79 C 0.7091(2) 0.8432(3) 0.04548(14) 0.0290(8) Uani 1 1 d .
C80 C 0.6398(2) 0.8342(4) 0.01172(15) 0.0329(8) Uani 1 1 d .
H80A H 0.6211 0.7557 -0.0009 0.040 Uiso 1 1 calc R
C81 C 0.5985(2) 0.9394(4) -0.00336(16) 0.0384(9) Uani 1 1 d .
H81A H 0.5518 0.9337 -0.0269 0.046 Uiso 1 1 calc R
C82 C 0.6254(3) 1.0537(4) 0.01615(18) 0.0455(11) Uani 1 1 d .
H82A H 0.5977 1.1265 0.0053 0.055 Uiso 1 1 calc R
C83 C 0.6927(2) 1.0615(4) 0.05133(18) 0.0432(10) Uani 1 1 d .
H83A H 0.7099 1.1394 0.0657 0.052 Uiso 1 1 calc R
C84 C 0.7349(2) 0.9573(4) 0.06570(15) 0.0333(8) Uani 1 1 d .
H84A H 0.7815 0.9634 0.0893 0.040 Uiso 1 1 calc R
C85 C 0.8876(2) 0.8606(3) 0.39433(18) 0.0374(9) Uani 1 1 d U
H85A H 0.8448 0.9150 0.3982 0.056 Uiso 1 1 calc R
H85B H 0.8702 0.7748 0.3915 0.056 Uiso 1 1 calc R
H85C H 0.9093 0.8831 0.3613 0.056 Uiso 1 1 calc R
C86 C 0.9490(5) 0.8748(7) 0.4452(4) 0.119(3) Uani 1 1 d U
H86A H 0.9388 0.8058 0.4695 0.143 Uiso 1 1 calc R
H86B H 0.9970 0.8535 0.4315 0.143 Uiso 1 1 calc R
C87 C 0.9686(3) 0.9760(8) 0.4819(3) 0.103(2) Uani 1 1 d DU
H87A H 0.9540 1.0479 0.4580 0.123 Uiso 1 1 calc R
H87B H 0.9289 0.9707 0.5062 0.123 Uiso 1 1 calc R
S1 S 0.67105(10) 0.57993(17) -0.09139(8) 0.0845(6) Uani 1 1 d .
S2 S 0.73984(10) 0.3505(2) -0.02754(7) 0.0875(6) Uani 1 1 d .
C88 C 0.7076(3) 0.4624(5) -0.0554(3) 0.0685(16) Uani 1 1 d .

loop_
_atom_site_aniso_label
_atom_site_aniso_U_11
_atom_site_aniso_U_22
_atom_site_aniso_U_33
_atom_site_aniso_U_23
_atom_site_aniso_U_13
_atom_site_aniso_U_12
O1 0.0260(14) 0.0393(16) 0.071(2) 0.0188(15) -0.0005(13) -0.0028(12)
N1 0.0232(15) 0.0277(15) 0.0332(16) 0.0082(13) -0.0012(12) 0.0014(12)
N2 0.0253(16) 0.0315(16) 0.0310(16) 0.0071(13) 0.0008(12) -0.0012(13)
C1 0.0228(18) 0.0275(18) 0.0291(18) 0.0058(14) -0.0008(14) 0.0026(14)
C2 0.0269(18) 0.0271(18) 0.0269(18) 0.0061(14) 0.0014(14) -0.0021(14)
C3 0.0303(19) 0.0210(17) 0.037(2) 0.0067(15) -0.0018(15) -0.0027(14)
C4 0.041(2) 0.0185(17) 0.0327(19) 0.0010(14) -0.0021(16) 0.0008(15)
C5 0.036(2) 0.0227(17) 0.034(2) 0.0011(15) 0.0073(16) 0.0123(15)
C6 0.0219(17) 0.0273(17) 0.0327(19) 0.0049(15) 0.0058(14) 0.0088(14)
C7 0.0179(17) 0.0329(19) 0.041(2) 0.0105(16) 0.0041(15) 0.0052(14)
C8 0.0204(17) 0.0335(19) 0.037(2) 0.0064(16) -0.0060(15) -0.0007(15)
C9 0.0241(18) 0.0294(18) 0.0270(18) 0.0049(14) -0.0057(14) -0.0029(14)
C10 0.0316(19) 0.0302(18) 0.0203(17) -0.0006(14) -0.0054(14) -0.0016(15)
C11 0.035(2) 0.037(2) 0.0186(17) 0.0006(14) 0.0048(14) 0.0027(16)
C12 0.0253(18) 0.037(2) 0.0258(18) 0.0098(15) 0.0050(14) 0.0013(15)
C13 0.0276(19) 0.035(2) 0.034(2) 0.0131(16) 0.0075(15) -0.0039(15)
C14 0.0270(19) 0.0277(18) 0.039(2) 0.0113(16) -0.0043(15) -0.0087(15)
C15 0.029(2) 0.0277(18) 0.044(2) 0.0072(16) -0.0086(16) -0.0136(15)
C16 0.044(2) 0.0213(17) 0.035(2) -0.0021(15) -0.0112(17) -0.0093(16)
C17 0.050(2) 0.0179(17) 0.035(2) -0.0059(15) -0.0035(17) 0.0004(16)
C18 0.054(3) 0.0268(19) 0.0284(19) -0.0063(15) 0.0073(17) 0.0097(17)
C19 0.039(2) 0.0323(19) 0.032(2) -0.0025(16) 0.0105(16) 0.0156(16)
C20 0.032(2) 0.040(2) 0.037(2) 0.0055(17) 0.0162(17) 0.0187(17)
C21 0.0223(19) 0.041(2) 0.045(2) 0.0097(18) 0.0113(16) 0.0073(16)
C22 0.0192(18) 0.047(2) 0.054(3) 0.018(2) 0.0094(17) 0.0024(16)
C23 0.0196(18) 0.038(2) 0.049(2) 0.0134(18) -0.0036(16) -0.0100(15)
C24 0.028(2) 0.033(2) 0.043(2) 0.0056(17) -0.0090(16) -0.0096(16)
C25 0.038(2) 0.0262(18) 0.036(2) -0.0028(16) -0.0114(16) -0.0084(16)
C26 0.044(2) 0.0294(19) 0.0275(19) -0.0087(15) -0.0065(16) -0.0004(17)
C27 0.045(2) 0.034(2) 0.0258(19) -0.0089(16) 0.0027(16) 0.0056(17)
C28 0.039(2) 0.040(2) 0.0223(18) -0.0021(15) 0.0100(15) 0.0080(17)
C29 0.032(2) 0.045(2) 0.031(2) 0.0044(17) 0.0167(16) 0.0105(17)
C30 0.0223(18) 0.047(2) 0.037(2) 0.0139(17) 0.0102(15) 0.0000(16)
C31 0.0171(17) 0.044(2) 0.045(2) 0.0157(19) 0.0050(15) -0.0002(16)
C32 0.0219(18) 0.041(2) 0.041(2) 0.0100(18) -0.0064(16) -0.0119(16)
C33 0.0240(19) 0.038(2) 0.036(2) 0.0051(16) -0.0110(15) -0.0127(16)
C34 0.046(2) 0.0273(19) 0.032(2) -0.0009(16) -0.0137(17) -0.0068(17)
C35 0.047(2) 0.033(2) 0.0242(18) -0.0064(15) -0.0066(16) -0.0026(17)
C36 0.054(3) 0.033(2) 0.0245(19) -0.0078(16) 0.0015(17) 0.0072(18)
C37 0.055(3) 0.042(2) 0.0251(19) -0.0037(17) 0.0137(18) 0.0127(19)
C38 0.040(2) 0.048(2) 0.033(2) 0.0045(18) 0.0186(17) 0.0158(19)
C39 0.032(2) 0.052(2) 0.040(2) 0.0142(19) 0.0203(18) 0.0099(18)
C40 0.0216(19) 0.048(2) 0.050(2) 0.021(2) 0.0116(17) -0.0004(17)
C41 0.026(2) 0.044(2) 0.053(3) 0.0169(19) 0.0049(17) -0.0095(17)
C42 0.031(2) 0.034(2) 0.057(3) 0.0134(19) -0.0059(19) -0.0158(17)
C43 0.043(2) 0.0249(19) 0.044(2) 0.0006(17) -0.0089(18) -0.0169(17)
C44 0.049(3) 0.0243(19) 0.039(2) -0.0069(16) -0.0120(18) -0.0094(17)
C45 0.052(3) 0.0202(18) 0.039(2) -0.0106(16) -0.0035(18) 0.0030(17)
C46 0.047(2) 0.0270(19) 0.032(2) -0.0094(16) 0.0040(17) 0.0096(17)
C47 0.040(2) 0.032(2) 0.038(2) -0.0052(16) 0.0122(17) 0.0171(17)
C48 0.034(2) 0.043(2) 0.039(2) 0.0057(18) 0.0170(17) 0.0169(17)
C49 0.0175(17) 0.049(2) 0.041(2) 0.0099(18) 0.0080(15) 0.0063(16)
C50 0.0143(17) 0.042(2) 0.046(2) 0.0128(18) 0.0012(15) 0.0070(15)
C51 0.0195(18) 0.039(2) 0.040(2) 0.0063(17) -0.0092(15) -0.0046(15)
C52 0.029(2) 0.038(2) 0.0293(19) 0.0059(16) -0.0110(15) -0.0023(16)
C53 0.045(2) 0.034(2) 0.0246(18) -0.0004(15) -0.0075(16) -0.0040(17)
C54 0.048(2) 0.041(2) 0.0203(18) 0.0024(16) 0.0008(16) 0.0030(18)
C55 0.050(3) 0.048(2) 0.0218(18) 0.0025(17) 0.0117(17) 0.0073(19)
C56 0.040(2) 0.050(2) 0.033(2) 0.0131(18) 0.0155(17) 0.0051(19)
C57 0.033(2) 0.044(2) 0.038(2) 0.0189(18) 0.0093(17) -0.0012(18)
C58 0.034(2) 0.036(2) 0.053(3) 0.0177(19) 0.0073(18) -0.0091(17)
C59 0.038(2) 0.0267(19) 0.049(2) 0.0092(17) 0.0003(18) -0.0052(16)
C60 0.043(2) 0.0172(17) 0.057(3) 0.0046(17) -0.0045(19) -0.0067(16)
C61 0.048(2) 0.0172(17) 0.046(2) -0.0036(16) -0.0022(19) 0.0046(16)
C62 0.047(2) 0.0206(17) 0.044(2) 0.0004(16) 0.0034(18) 0.0122(16)
C63 0.035(2) 0.032(2) 0.041(2) 0.0000(17) 0.0064(17) 0.0173(16)
C64 0.0233(18) 0.036(2) 0.043(2) 0.0076(17) 0.0039(16) 0.0125(15)
C65 0.0270(19) 0.0325(19) 0.037(2) 0.0117(16) -0.0014(15) 0.0082(15)
C66 0.031(2) 0.034(2) 0.0301(19) 0.0105(16) -0.0069(15) 0.0008(16)
C67 0.039(2) 0.035(2) 0.0259(18) 0.0094(16) -0.0006(15) -0.0002(17)
C68 0.037(2) 0.037(2) 0.035(2) 0.0147(17) 0.0053(17) 0.0034(17)
C69 0.037(2) 0.0265(18) 0.042(2) 0.0117(16) 0.0000(17) 0.0013(16)
C70 0.038(2) 0.0233(18) 0.042(2) 0.0077(16) -0.0001(17) 0.0083(16)
C71 0.0267(19) 0.0260(17) 0.0296(18) 0.0016(14) 0.0032(14) -0.0010(14)
C72 0.0234(17) 0.0271(17) 0.0265(17) 0.0021(14) 0.0028(14) 0.0030(14)
C73 0.0263(18) 0.0282(18) 0.0278(18) -0.0019(14) 0.0036(14) 0.0002(14)
C74 0.0291(19) 0.039(2) 0.0274(19) -0.0004(16) -0.0034(15) 0.0066(16)
C75 0.035(2) 0.038(2) 0.035(2) 0.0122(17) 0.0041(16) 0.0076(17)
C76 0.032(2) 0.0294(19) 0.037(2) 0.0077(16) 0.0036(16) -0.0033(15)
C77 0.0255(18) 0.0320(19) 0.0327(19) 0.0038(15) 0.0031(15) -0.0011(15)
C78 0.0235(18) 0.033(2) 0.036(2) 0.0047(16) 0.0005(15) 0.0000(15)
C79 0.0245(18) 0.037(2) 0.0265(18) 0.0049(15) 0.0053(14) 0.0039(15)
C80 0.0277(19) 0.037(2) 0.034(2) 0.0041(16) 0.0053(15) 0.0027(16)
C81 0.026(2) 0.051(2) 0.038(2) 0.0091(18) 0.0010(16) 0.0106(17)
C82 0.043(2) 0.044(2) 0.051(3) 0.010(2) 0.013(2) 0.018(2)
C83 0.043(2) 0.039(2) 0.049(3) -0.0044(19) 0.014(2) 0.0021(19)
C84 0.0258(19) 0.042(2) 0.032(2) 0.0007(16) 0.0034(15) 0.0033(16)
C85 0.033(2) 0.0207(17) 0.062(3) 0.0159(17) 0.0186(19) -0.0102(15)
C86 0.126(6) 0.073(4) 0.169(7) -0.016(4) 0.061(5) 0.004(4)
C87 0.083(5) 0.116(5) 0.115(5) -0.040(4) 0.035(4) -0.013(4)
S1 0.0760(11) 0.0821(11) 0.1014(13) -0.0464(10) 0.0336(9) -0.0293(9)
S2 0.0712(11) 0.1223(16) 0.0675(10) -0.0040(10) 0.0044(8) -0.0149(10)
C88 0.056(3) 0.060(3) 0.095(4) -0.031(3) 0.031(3) -0.024(3)

loop_
_atom_type_symbol
_atom_type_description
_atom_type_scat_dispersion_real
_atom_type_scat_dispersion_imag
_atom_type_scat_source
C C 0.0033 0.0016 'International Tables Vol C Tables 4.2.6.8 and 6.1.1.4'
H H 0.0000 0.0000 'International Tables Vol C Tables 4.2.6.8 and 6.1.1.4'
N N 0.0061 0.0033 'International Tables Vol C Tables 4.2.6.8 and 6.1.1.4'
O O 0.0106 0.0060 'International Tables Vol C Tables 4.2.6.8 and 6.1.1.4'
S S 0.1246 0.1234 'International Tables Vol C Tables 4.2.6.8 and 6.1.1.4'

loop_
_geom_angle_atom_site_label_1
_geom_angle_atom_site_label_2
_geom_angle_atom_site_label_3
_geom_angle
_geom_angle_site_symmetry_1
C78 N1 C71 131.3(3) .
C78 N1 C1 119.9(3) .
C71 N1 C1 108.6(3) .
C71 N2 C2 109.2(3) .
N1 C1 C6 112.5(3) .
N1 C1 C9 116.3(3) .
C6 C1 C9 99.7(3) .
N1 C1 C2 100.4(3) .
C6 C1 C2 114.7(3) .
C9 C1 C2 114.0(3) .
N2 C2 C12 109.5(3) .
N2 C2 C3 111.3(3) .
C12 C2 C3 100.2(3) .
N2 C2 C1 105.8(3) .
C12 C2 C1 115.5(3) .
C3 C2 C1 114.5(3) .
C4 C3 C14 119.1(3) .
C4 C3 C2 123.3(3) .
C14 C3 C2 110.2(3) .
C3 C4 C17 120.6(4) .
C3 C4 C5 120.9(3) .
C17 C4 C5 107.2(3) .
C6 C5 C19 119.7(3) .
C6 C5 C4 121.4(3) .
C19 C5 C4 107.6(3) .
C5 C6 C7 120.0(3) .
C5 C6 C1 123.2(3) .
C7 C6 C1 110.4(3) .
C21 C7 C6 121.9(4) .
C21 C7 C8 121.6(3) .
C6 C7 C8 108.3(3) .
C24 C8 C9 122.6(4) .
C24 C8 C7 120.6(3) .
C9 C8 C7 109.0(3) .
C10 C9 C8 119.3(3) .
C10 C9 C1 123.1(3) .
C8 C9 C1 109.7(3) .
C9 C10 C26 120.1(3) .
C9 C10 C11 121.4(3) .
C26 C10 C11 107.3(3) .
C12 C11 C28 119.9(3) .
C12 C11 C10 121.1(3) .
C28 C11 C10 107.1(3) .
C11 C12 C13 119.9(3) .
C11 C12 C2 123.1(3) .
C13 C12 C2 110.2(3) .
C30 C13 C14 120.0(3) .
C30 C13 C12 120.7(4) .
C14 C13 C12 108.2(3) .
C15 C14 C3 121.1(4) .
C15 C14 C13 119.7(4) .
C3 C14 C13 108.3(3) .
C14 C15 C16 119.7(4) .
C14 C15 C32 120.0(4) .
C16 C15 C32 107.2(3) .
C17 C16 C15 119.1(3) .
C17 C16 C34 119.3(4) .
C15 C16 C34 108.8(4) .
C16 C17 C4 120.4(4) .
C16 C17 C18 120.1(4) .
C4 C17 C18 108.5(4) .
C36 C18 C19 121.6(4) .
C36 C18 C17 121.4(4) .
C19 C18 C17 108.4(3) .
C20 C19 C18 121.0(3) .
C20 C19 C5 121.6(4) .
C18 C19 C5 108.3(3) .
C19 C20 C38 116.7(4) .
C19 C20 C21 118.0(3) .
C38 C20 C21 118.7(4) .
C7 C21 C22 116.4(4) .
C7 C21 C20 118.3(3) .
C22 C21 C20 119.1(4) .
C21 C22 C23 120.7(4) .
C21 C22 C40 120.8(4) .
C23 C22 C40 108.6(4) .
C24 C23 C22 121.5(4) .
C24 C23 C42 121.1(4) .
C22 C23 C42 107.9(4) .
C23 C24 C8 116.6(4) .
C23 C24 C25 118.8(3) .
C8 C24 C25 118.0(3) .
C44 C25 C26 116.3(4) .
C44 C25 C24 118.7(4) .
C26 C25 C24 117.7(3) .
C25 C26 C27 120.9(4) .
C25 C26 C10 121.6(4) .
C27 C26 C10 108.8(3) .
C46 C27 C26 121.4(4) .
C46 C27 C28 121.6(4) .
C26 C27 C28 108.5(3) .
C29 C28 C27 120.1(4) .
C29 C28 C11 120.2(4) .
C27 C28 C11 108.4(3) .
C28 C29 C30 119.8(3) .
C28 C29 C48 119.6(4) .
C30 C29 C48 108.4(3) .
C13 C30 C29 119.5(3) .
C13 C30 C31 119.9(4) .
C29 C30 C31 107.5(3) .
C32 C31 C49 119.9(4) .
C32 C31 C30 120.2(4) .
C49 C31 C30 108.1(4) .
C31 C32 C15 120.2(3) .
C31 C32 C33 120.3(4) .
C15 C32 C33 108.0(4) .
C34 C33 C51 121.8(4) .
C34 C33 C32 108.0(3) .
C51 C33 C32 120.8(4) .
C35 C34 C33 121.4(3) .
C35 C34 C16 121.3(4) .
C33 C34 C16 107.9(3) .
C34 C35 C53 115.7(4) .
C34 C35 C36 119.3(4) .
C53 C35 C36 118.1(4) .
C37 C36 C18 115.8(4) .
C37 C36 C35 119.1(4) .
C18 C36 C35 118.2(4) .
C36 C37 C38 121.5(4) .
C36 C37 C55 121.3(4) .
C38 C37 C55 107.7(4) .
C20 C38 C37 121.0(4) .
C20 C38 C39 120.9(4) .
C37 C38 C39 108.4(4) .
C40 C39 C56 120.2(4) .
C40 C39 C38 120.2(4) .
C56 C39 C38 108.1(4) .
C39 C40 C22 120.1(4) .
C39 C40 C41 120.0(4) .
C22 C40 C41 108.0(4) .
C58 C41 C40 120.1(4) .
C58 C41 C42 120.3(4) .
C40 C41 C42 107.3(3) .
C43 C42 C23 120.1(4) .
C43 C42 C41 120.1(4) .
C23 C42 C41 108.2(4) .
C42 C43 C44 120.0(4) .
C42 C43 C60 119.7(4) .
C44 C43 C60 108.5(4) .
C25 C44 C45 121.6(4) .
C25 C44 C43 120.9(4) .
C45 C44 C43 107.9(4) .
C46 C45 C44 121.0(4) .
C46 C45 C61 121.5(4) .
C44 C45 C61 108.1(4) .
C45 C46 C27 116.5(4) .
C45 C46 C47 118.7(4) .
C27 C46 C47 117.9(4) .
C48 C47 C63 115.7(4) .
C48 C47 C46 119.2(4) .
C63 C47 C46 118.5(4) .
C47 C48 C49 121.5(4) .
C47 C48 C29 121.4(4) .
C49 C48 C29 108.1(4) .
C50 C49 C48 121.1(4) .
C50 C49 C31 121.5(4) .
C48 C49 C31 107.9(3) .
C49 C50 C64 116.3(4) .
C49 C50 C51 118.5(4) .
C64 C50 C51 118.4(3) .
C52 C51 C33 115.9(4) .
C52 C51 C50 118.3(3) .
C33 C51 C50 118.8(3) .
C51 C52 C53 121.3(3) .
C51 C52 C66 121.8(4) .
C53 C52 C66 108.1(3) .
C52 C53 C35 121.4(4) .
C52 C53 C54 108.1(3) .
C35 C53 C54 121.4(4) .
C55 C54 C67 120.0(4) .
C55 C54 C53 120.1(4) .
C67 C54 C53 108.3(3) .
C54 C55 C56 120.2(4) .
C54 C55 C37 119.7(4) .
C56 C55 C37 108.3(4) .
C57 C56 C55 120.2(4) .
C57 C56 C39 120.0(4) .
C55 C56 C39 107.5(4) .
C56 C57 C58 119.4(4) .
C56 C57 C68 119.4(4) .
C58 C57 C68 108.5(4) .
C41 C58 C57 120.3(4) .
C41 C58 C59 119.6(4) .
C57 C58 C59 108.0(4) .
C60 C59 C69 119.8(4) .
C60 C59 C58 120.0(4) .
C69 C59 C58 107.6(4) .
C59 C60 C61 120.8(4) .
C59 C60 C43 120.4(4) .
C61 C60 C43 106.6(4) .
C62 C61 C60 120.0(4) .
C62 C61 C45 119.7(4) .
C60 C61 C45 108.9(4) .
C61 C62 C70 119.5(4) .
C61 C62 C63 120.4(4) .
C70 C62 C63 108.0(4) .
C64 C63 C47 121.6(4) .
C64 C63 C62 108.6(3) .
C47 C63 C62 120.9(4) .
C63 C64 C50 121.2(4) .
C63 C64 C65 107.9(4) .
C50 C64 C65 121.7(4) .
C66 C65 C70 120.2(4) .
C66 C65 C64 119.9(3) .
C70 C65 C64 108.6(3) .
C65 C66 C67 120.2(3) .
C65 C66 C52 119.5(3) .
C67 C66 C52 108.5(3) .
C68 C67 C66 120.0(4) .
C68 C67 C54 120.2(4) .
C66 C67 C54 107.1(3) .
C67 C68 C57 120.0(4) .
C67 C68 C69 119.9(4) .
C57 C68 C69 107.6(4) .
C70 C69 C59 119.3(4) .
C70 C69 C68 119.6(4) .
C59 C69 C68 108.3(3) .
C69 C70 C65 120.0(4) .
C69 C70 C62 120.6(4) .
C65 C70 C62 106.9(3) .
N2 C71 N1 115.8(3) .
N2 C71 C72 120.2(3) .
N1 C71 C72 124.0(3) .
C73 C72 C77 119.7(3) .
C73 C72 C71 122.6(3) .
C77 C72 C71 117.6(3) .
C74 C73 C72 120.1(3) .
C74 C73 H73A 120.0 .
C72 C73 H73A 120.0 .
C73 C74 C75 120.1(3) .
C73 C74 H74A 120.0 .
C75 C74 H74A 120.0 .
C76 C75 C74 120.1(3) .
C76 C75 H75A 119.9 .
C74 C75 H75A 119.9 .
C75 C76 C77 120.1(3) .
C75 C76 H76A 119.9 .
C77 C76 H76A 119.9 .
C76 C77 C72 119.8(3) .
C76 C77 H77A 120.1 .
C72 C77 H77A 120.1 .
O1 C78 N1 119.5(3) .
O1 C78 C79 121.2(3) .
N1 C78 C79 119.2(3) .
C84 C79 C80 120.0(3) .
C84 C79 C78 122.5(3) .
C80 C79 C78 117.4(3) .
C81 C80 C79 119.9(4) .
C81 C80 H80A 120.0 .
C79 C80 H80A 120.0 .
C80 C81 C82 119.7(4) .
C80 C81 H81A 120.1 .
C82 C81 H81A 120.1 .
C83 C82 C81 120.0(4) .
C83 C82 H82A 120.0 .
C81 C82 H82A 120.0 .
C84 C83 C82 120.6(4) .
C84 C83 H83A 119.7 .
C82 C83 H83A 119.7 .
C83 C84 C79 119.6(4) .
C83 C84 H84A 120.2 .
C79 C84 H84A 120.2 .
C86 C85 H85A 109.5 .
C86 C85 H85B 109.5 .
H85A C85 H85B 109.5 .
C86 C85 H85C 109.5 .
H85A C85 H85C 109.5 .
H85B C85 H85C 109.5 .
C87 C86 C85 132.0(7) .
C87 C86 H86A 104.3 .
C85 C86 H86A 104.3 .
C87 C86 H86B 104.3 .
C85 C86 H86B 104.3 .
H86A C86 H86B 105.6 .
C87 C87 C86 140.8(10) 3_776
C87 C87 H87A 101.8 3_776
C86 C87 H87A 101.8 .
C87 C87 H87B 101.8 3_776
C86 C87 H87B 101.8 .
H87A C87 H87B 104.7 .
S2 C88 S1 175.0(4) .

loop_
_geom_bond_atom_site_label_1
_geom_bond_atom_site_label_2
_geom_bond_distance
_geom_bond_site_symmetry_2
O1 C78 1.211(4) .
N1 C78 1.399(5) .
N1 C71 1.414(4) .
N1 C1 1.490(4) .
N2 C71 1.272(5) .
N2 C2 1.479(4) .
C1 C6 1.527(5) .
C1 C9 1.540(5) .
C1 C2 1.601(5) .
C2 C12 1.516(5) .
C2 C3 1.529(5) .
C3 C4 1.367(5) .
C3 C14 1.426(5) .
C4 C17 1.441(5) .
C4 C5 1.467(5) .
C5 C6 1.356(5) .
C5 C19 1.452(5) .
C6 C7 1.426(5) .
C7 C21 1.416(5) .
C7 C8 1.433(5) .
C8 C24 1.421(5) .
C8 C9 1.424(5) .
C9 C10 1.361(5) .
C10 C26 1.448(5) .
C10 C11 1.468(5) .
C11 C12 1.362(5) .
C11 C28 1.454(5) .
C12 C13 1.438(5) .
C13 C30 1.385(5) .
C13 C14 1.439(6) .
C14 C15 1.392(5) .
C15 C16 1.428(6) .
C15 C32 1.450(6) .
C16 C17 1.385(6) .
C16 C34 1.451(5) .
C17 C18 1.447(6) .
C18 C36 1.423(5) .
C18 C19 1.428(6) .
C19 C20 1.412(6) .
C20 C38 1.415(5) .
C20 C21 1.455(6) .
C21 C22 1.424(6) .
C22 C23 1.431(6) .
C22 C40 1.442(6) .
C23 C24 1.416(6) .
C23 C42 1.440(6) .
C24 C25 1.455(6) .
C25 C44 1.420(5) .
C25 C26 1.425(6) .
C26 C27 1.429(6) .
C27 C46 1.422(5) .
C27 C28 1.437(6) .
C28 C29 1.378(6) .
C29 C30 1.439(6) .
C29 C48 1.450(5) .
C30 C31 1.453(5) .
C31 C32 1.363(6) .
C31 C49 1.453(6) .
C32 C33 1.455(5) .
C33 C34 1.421(6) .
C33 C51 1.419(5) .
C34 C35 1.414(6) .
C35 C53 1.429(5) .
C35 C36 1.456(6) .
C36 C37 1.416(6) .
C37 C38 1.431(6) .
C37 C55 1.458(6) .
C38 C39 1.450(6) .
C39 C40 1.374(6) .
C39 C56 1.449(6) .
C40 C41 1.443(6) .
C41 C58 1.386(6) .
C41 C42 1.452(6) .
C42 C43 1.376(6) .
C43 C44 1.444(6) .
C43 C60 1.451(6) .
C44 C45 1.426(6) .
C45 C46 1.421(6) .
C45 C61 1.441(6) .
C46 C47 1.467(6) .
C47 C48 1.402(6) .
C47 C63 1.432(5) .
C48 C49 1.435(6) .
C49 C50 1.411(5) .
C50 C64 1.418(6) .
C50 C51 1.464(6) .
C51 C52 1.416(6) .
C52 C53 1.426(6) .
C52 C66 1.446(5) .
C53 C54 1.449(6) .
C54 C55 1.369(6) .
C54 C67 1.445(6) .
C55 C56 1.444(6) .
C56 C57 1.394(6) .
C57 C58 1.441(6) .
C57 C68 1.443(6) .
C58 C59 1.449(6) .
C59 C60 1.382(6) .
C59 C69 1.447(6) .
C60 C61 1.438(6) .
C61 C62 1.389(6) .
C62 C70 1.441(6) .
C62 C63 1.441(6) .
C63 C64 1.410(6) .
C64 C65 1.439(5) .
C65 C66 1.382(6) .
C65 C70 1.437(6) .
C66 C67 1.443(5) .
C67 C68 1.386(6) .
C68 C69 1.448(6) .
C69 C70 1.400(6) .
C71 C72 1.479(5) .
C72 C73 1.393(5) .
C72 C77 1.394(5) .
C73 C74 1.375(5) .
C73 H73A 0.9500 .
C74 C75 1.396(6) .
C74 H74A 0.9500 .
C75 C76 1.377(5) .
C75 H75A 0.9500 .
C76 C77 1.389(5) .
C76 H76A 0.9500 .
C77 H77A 0.9500 .
C78 C79 1.491(5) .
C79 C84 1.388(5) .
C79 C80 1.396(5) .
C80 C81 1.380(5) .
C80 H80A 0.9500 .
C81 C82 1.391(6) .
C81 H81A 0.9500 .
C82 C83 1.384(6) .
C82 H82A 0.9500 .
C83 C84 1.376(6) .
C83 H83A 0.9500 .
C84 H84A 0.9500 .
C85 C86 1.556(11) .
C85 H85A 0.9800 .
C85 H85B 0.9800 .
C85 H85C 0.9800 .
C86 C87 1.433(10) .
C86 H86A 0.9900 .
C86 H86B 0.9900 .
C87 C87 1.433(9) 3_776
C87 H87A 0.9900 .
C87 H87B 0.9900 .
S1 C88 1.636(7) .
S2 C88 1.471(7) .
